data_2104180
loop_
_publ_author_name
'Trilleras, Jorge'
'Quiroga, Jairo'
'Cobo, Justo'
'Marchal, Antonio'
'Nogueras, Manuel'
'Low, John N.'
'Glidewell, Christopher'

_publ_section_title
;
 Anhydrous <i>versus</i> hydrated <i>N</i>^4^-substituted
 1<i>H</i>-pyrazolo[3,4-<i>d</i>]pyrimidine-4,6-diamines: hydrogen
 bonding in two and three dimensions
;
_journal_coeditor_code BM5056
_journal_issue 5
_journal_name_full 'Acta Crystallographica Section B'
_journal_page_first 610
_journal_page_last 622
_journal_paper_doi 10.1107/S0108768108019903
_journal_volume 64
_journal_year 2008
_chemical_formula_moiety 'C12 H18 N6'
_chemical_formula_sum 'C12 H18 N6'
_chemical_formula_weight 246.33
_chemical_name_systematic
;
N^4^-(Cyclohexyl)-N^4^-methyl-1H-pyrazolo[3,4-d]pyrimidine-4,6-diamine
;
_space_group_IT_number 14
_symmetry_cell_setting monoclinic
_symmetry_space_group_name_Hall '-P 2yn'
_symmetry_space_group_name_H-M 'P 1 21/n 1'
_atom_sites_solution_hydrogens geom
_atom_sites_solution_primary direct
_atom_sites_solution_secondary difmap
_cell_angle_alpha 90.00
_cell_angle_beta 106.005(7)
_cell_angle_gamma 90.00
_cell_formula_units_Z 4
_cell_length_a 11.2407(10)
_cell_length_b 7.3654(5)
_cell_length_c 15.8178(12)
_cell_measurement_reflns_used 2885
_cell_measurement_temperature 120(2)
_cell_measurement_theta_max 27.50
_cell_measurement_theta_min 3.07
_cell_volume 1258.83(18)
_computing_cell_refinement 'DIRAX/LSQ (Duisenberg et al., 2000)'
_computing_data_collection 'COLLECT (Hooft, 1999)'
_computing_data_reduction 'EVALCCD (Duisenberg et al., 2003)'
_computing_molecular_graphics 'PLATON (Spek, 2003)'
_computing_publication_material 'SHELXL-97 and PRPKAPPA (Ferguson, 1999)'
_computing_structure_refinement 'OSCAIL (McArdle, 2003) and SHELXL-97 (Sheldrick, 1997)'
_computing_structure_solution 'Sir2004 (Burla et al., 2005)'
_diffrn_ambient_temperature 120(2)
_diffrn_measured_fraction_theta_full 0.998
_diffrn_measured_fraction_theta_max 0.998
_diffrn_measurement_device_type 'Bruker-Nonius KappaCCD'
_diffrn_measurement_method '\f & \w scans'
_diffrn_radiation_monochromator graphite
_diffrn_radiation_source 'Bruker-Nonius FR591 rotating anode'
_diffrn_radiation_type 'Mo K\a'
_diffrn_radiation_wavelength 0.71073
_diffrn_reflns_av_R_equivalents 0.1100
_diffrn_reflns_av_sigmaI/netI 0.0657
_diffrn_reflns_limit_h_max 14
_diffrn_reflns_limit_h_min -14
_diffrn_reflns_limit_k_max 9
_diffrn_reflns_limit_k_min -9
_diffrn_reflns_limit_l_max 20
_diffrn_reflns_limit_l_min -20
_diffrn_reflns_number 32264
_diffrn_reflns_theta_full 27.50
_diffrn_reflns_theta_max 27.50
_diffrn_reflns_theta_min 3.07
_diffrn_standards_decay_% 0
_diffrn_standards_number 0
_exptl_absorpt_coefficient_mu 0.085
_exptl_absorpt_correction_T_max 0.985
_exptl_absorpt_correction_T_min 0.964
_exptl_absorpt_correction_type multi-scan
_exptl_absorpt_process_details 'SADABS 2.10 (Sheldrick, 2003)'
_exptl_crystal_colour colourless
_exptl_crystal_density_diffrn 1.300
_exptl_crystal_density_method 'not measured'
_exptl_crystal_description block
_exptl_crystal_F_000 528
_exptl_crystal_size_max 0.32
_exptl_crystal_size_mid 0.28
_exptl_crystal_size_min 0.18
_refine_diff_density_max 0.289
_refine_diff_density_min -0.343
_refine_ls_extinction_method none
_refine_ls_goodness_of_fit_ref 1.061
_refine_ls_hydrogen_treatment constr
_refine_ls_matrix_type full
_refine_ls_number_parameters 164
_refine_ls_number_reflns 2885
_refine_ls_number_restraints 0
_refine_ls_restrained_S_all 1.061
_refine_ls_R_factor_all 0.1267
_refine_ls_R_factor_gt 0.0612
_refine_ls_shift/su_max 0.000
_refine_ls_shift/su_mean 0.000
_refine_ls_structure_factor_coef Fsqd
_refine_ls_weighting_details 'w=1/[\s^2^(Fo^2^)+(0.0435P)^2^+1.3394P] where P=(Fo^2^+2Fc^2^)/3'
_refine_ls_weighting_scheme calc
_refine_ls_wR_factor_gt 0.1154
_refine_ls_wR_factor_ref 0.1421
_reflns_number_gt 1763
_reflns_number_total 2885
_reflns_threshold_expression I>2\s(I)
_cod_data_source_file bm5056.cif
_cod_data_source_block II
_cod_depositor_comments
;
The following automatic conversions were performed:
'_exptl_absorpt_correction_type' value 'Multi-scan' changed to
'multi-scan' according to
'/home/saulius/struct/CIF-dictionaries/cif_core.dic' dictionary named
'cif_core.dic' version 2.4.1 from 2010-06-29.

Automatic conversion script
Id: cif_fix_enum 1527 2010-12-29 10:47:43Z saulius 

The following automatic conversions were performed:

'_exptl_absorpt_correction_type' value 'Multi-scan' changed to
'multi-scan' according to
/home/saulius/struct/CIF-dictionaries/cif_core.dic dictionary named
'cif_core.dic' version 2.4.1 from 2010-06-29.

Automatic conversion script
Id: cif_fix_values 1715 2011-07-08 13:25:40Z adriana 
;
_cod_original_cell_volume 1258.83(17)
_cod_original_sg_symbol_H-M 'P 21/n'
_cod_database_code 2104180

loop_
_symmetry_equiv_pos_as_xyz
'x, y, z'
'-x+1/2, y+1/2, -z+1/2'
'-x, -y, -z'
'x-1/2, -y-1/2, z-1/2'

loop_
_atom_site_type_symbol
_atom_site_label
_atom_site_fract_x
_atom_site_fract_y
_atom_site_fract_z
_atom_site_U_iso_or_equiv
_atom_site_adp_type
_atom_site_calc_flag
_atom_site_refinement_flags
_atom_site_occupancy
N N1 0.50121(18) 0.1950(3) 0.56711(12) 0.0193(5) Uani d . 1
N N2 0.51249(18) 0.3163(3) 0.63479(12) 0.0212(5) Uani d . 1
N N5 0.21659(18) 0.3765(3) 0.37242(12) 0.0187(4) Uani d . 1
N N7 0.37379(18) 0.1458(3) 0.42100(12) 0.0170(4) Uani d . 1
N N4 0.18037(19) 0.6089(3) 0.45963(13) 0.0210(5) Uani d . 1
N N6 0.2389(2) 0.1435(3) 0.28273(13) 0.0259(5) Uani d . 1
C C3 0.4245(2) 0.4373(3) 0.60584(15) 0.0209(5) Uani d . 1
C C3A 0.3511(2) 0.3957(3) 0.51885(14) 0.0172(5) Uani d . 1
C C4 0.2487(2) 0.4622(3) 0.45064(15) 0.0179(5) Uani d . 1
C C6 0.2785(2) 0.2243(3) 0.36188(14) 0.0173(5) Uani d . 1
C C7A 0.4064(2) 0.2389(3) 0.49745(14) 0.0158(5) Uani d . 1
C C41 0.1923(2) 0.6918(3) 0.54590(16) 0.0216(5) Uani d . 1
C C42 0.0670(2) 0.7503(4) 0.55806(16) 0.0254(6) Uani d . 1
C C43 0.0843(2) 0.8223(4) 0.65146(17) 0.0270(6) Uani d . 1
C C44 0.1767(3) 0.9793(4) 0.67206(18) 0.0304(6) Uani d . 1
C C45 0.3009(2) 0.9244(4) 0.65707(17) 0.0283(6) Uani d . 1
C C46 0.2824(2) 0.8508(3) 0.56422(16) 0.0252(6) Uani d . 1
C C47 0.0930(3) 0.6881(4) 0.38227(16) 0.0304(6) Uani d . 1
H H1 0.5450 0.0975 0.5763 0.023 Uiso d R 1
H H6A 0.1714 0.1790 0.2459 0.031 Uiso d R 1
H H6B 0.2750 0.0456 0.2734 0.031 Uiso d R 1
H H3 0.4114 0.5397 0.6387 0.025 Uiso calc R 1
H H41 0.2269 0.5970 0.5913 0.026 Uiso calc R 1
H H42A 0.0302 0.8461 0.5149 0.031 Uiso calc R 1
H H42B 0.0097 0.6454 0.5475 0.031 Uiso calc R 1
H H43A 0.0035 0.8641 0.6579 0.032 Uiso calc R 1
H H43B 0.1142 0.7229 0.6942 0.032 Uiso calc R 1
H H44A 0.1900 1.0171 0.7340 0.037 Uiso calc R 1
H H44B 0.1422 1.0842 0.6340 0.037 Uiso calc R 1
H H45A 0.3564 1.0312 0.6661 0.034 Uiso calc R 1
H H45B 0.3406 0.8303 0.7004 0.034 Uiso calc R 1
H H46A 0.2502 0.9487 0.5211 0.030 Uiso calc R 1
H H46B 0.3631 0.8108 0.5570 0.030 Uiso calc R 1
H H47A 0.0090 0.6475 0.3794 0.046 Uiso calc R 1
H H47B 0.1145 0.6490 0.3291 0.046 Uiso calc R 1
H H47C 0.0971 0.8208 0.3865 0.046 Uiso calc R 1

loop_
_atom_site_aniso_label
_atom_site_aniso_U_11
_atom_site_aniso_U_22
_atom_site_aniso_U_33
_atom_site_aniso_U_12
_atom_site_aniso_U_13
_atom_site_aniso_U_23
N1 0.0215(11) 0.0182(10) 0.0164(10) 0.0054(8) 0.0025(8) -0.0021(8)
N2 0.0215(11) 0.0222(11) 0.0185(10) 0.0012(9) 0.0032(8) -0.0046(9)
N5 0.0177(10) 0.0187(10) 0.0189(10) 0.0012(8) 0.0038(8) -0.0003(8)
N7 0.0176(10) 0.0160(10) 0.0162(10) 0.0031(8) 0.0024(8) -0.0005(8)
N4 0.0240(11) 0.0181(11) 0.0204(11) 0.0063(8) 0.0056(9) 0.0004(8)
N6 0.0249(12) 0.0274(12) 0.0209(11) 0.0109(9) -0.0014(9) -0.0048(9)
C3 0.0240(13) 0.0176(12) 0.0208(12) 0.0000(10) 0.0060(10) -0.0028(10)
C3A 0.0191(12) 0.0153(11) 0.0179(12) 0.0014(9) 0.0063(10) 0.0001(9)
C4 0.0188(12) 0.0161(12) 0.0206(12) 0.0008(9) 0.0083(10) 0.0027(10)
C6 0.0182(12) 0.0170(12) 0.0163(12) 0.0000(9) 0.0041(9) 0.0003(10)
C7A 0.0146(11) 0.0166(11) 0.0155(11) -0.0006(9) 0.0030(9) 0.0029(9)
C41 0.0246(13) 0.0194(12) 0.0214(12) 0.0061(10) 0.0075(10) 0.0010(10)
C42 0.0258(13) 0.0225(13) 0.0292(14) 0.0011(11) 0.0098(11) -0.0011(11)
C43 0.0264(14) 0.0274(14) 0.0304(14) 0.0022(11) 0.0131(11) -0.0041(11)
C44 0.0357(16) 0.0288(14) 0.0293(15) 0.0015(12) 0.0130(12) -0.0085(12)
C45 0.0283(14) 0.0269(14) 0.0312(14) -0.0045(11) 0.0110(12) -0.0059(12)
C46 0.0276(14) 0.0234(13) 0.0273(13) 0.0004(11) 0.0122(11) 0.0002(11)
C47 0.0346(16) 0.0277(14) 0.0264(14) 0.0152(12) 0.0043(12) 0.0040(11)

loop_
_atom_type_symbol
_atom_type_description
_atom_type_scat_dispersion_real
_atom_type_scat_dispersion_imag
_atom_type_scat_source
C C 0.0033 0.0016 'International Tables Vol C Tables 4.2.6.8 and 6.1.1.4'
H H 0.0000 0.0000 'International Tables Vol C Tables 4.2.6.8 and 6.1.1.4'
N N 0.0061 0.0033 'International Tables Vol C Tables 4.2.6.8 and 6.1.1.4'

loop_
_geom_angle_atom_site_label_1
_geom_angle_atom_site_label_2
_geom_angle_atom_site_label_3
_geom_angle
_geom_angle_publ_flag
C7A N1 N2 111.39(19) no
C7A N1 H1 128.8 no
N2 N1 H1 119.1 no
C3 N2 N1 105.69(18) no
C4 N5 C6 119.0(2) no
C6 N7 C7A 111.89(19) no
C4 N4 C47 120.0(2) no
C4 N4 C41 121.34(19) no
C47 N4 C41 118.70(19) no
C6 N6 H6A 120.0 no
C6 N6 H6B 118.6 no
H6A N6 H6B 120.6 no
N2 C3 C3A 111.7(2) no
N2 C3 H3 124.2 no
C3A C3 H3 124.2 no
C7A C3A C4 114.8(2) no
C7A C3A C3 103.46(19) no
C4 C3A C3 141.7(2) no
N5 C4 N4 117.0(2) no
N5 C4 C3A 119.3(2) no
N4 C4 C3A 123.7(2) no
N7 C6 N6 117.0(2) no
N7 C6 N5 127.5(2) no
N6 C6 N5 115.5(2) no
N1 C7A N7 124.8(2) no
N1 C7A C3A 107.8(2) no
N7 C7A C3A 127.4(2) no
N4 C41 C46 112.52(19) no
N4 C41 C42 112.4(2) no
C46 C41 C42 110.2(2) no
N4 C41 H41 107.1 no
C46 C41 H41 107.1 no
C42 C41 H41 107.1 no
C43 C42 C41 110.0(2) no
C43 C42 H42A 109.7 no
C41 C42 H42A 109.7 no
C43 C42 H42B 109.7 no
C41 C42 H42B 109.7 no
H42A C42 H42B 108.2 no
C44 C43 C42 111.5(2) no
C44 C43 H43A 109.3 no
C42 C43 H43A 109.3 no
C44 C43 H43B 109.3 no
C42 C43 H43B 109.3 no
H43A C43 H43B 108.0 no
C43 C44 C45 111.2(2) no
C43 C44 H44A 109.4 no
C45 C44 H44A 109.4 no
C43 C44 H44B 109.4 no
C45 C44 H44B 109.4 no
H44A C44 H44B 108.0 no
C46 C45 C44 110.8(2) no
C46 C45 H45A 109.5 no
C44 C45 H45A 109.5 no
C46 C45 H45B 109.5 no
C44 C45 H45B 109.5 no
H45A C45 H45B 108.1 no
C41 C46 C45 111.3(2) no
C41 C46 H46A 109.4 no
C45 C46 H46A 109.4 no
C41 C46 H46B 109.4 no
C45 C46 H46B 109.4 no
H46A C46 H46B 108.0 no
N4 C47 H47A 109.5 no
N4 C47 H47B 109.5 no
H47A C47 H47B 109.5 no
N4 C47 H47C 109.5 no
H47A C47 H47C 109.5 no
H47B C47 H47C 109.5 no

loop_
_geom_bond_atom_site_label_1
_geom_bond_atom_site_label_2
_geom_bond_distance
_geom_bond_publ_flag
N1 C7A 1.344(3) no
N1 N2 1.373(3) no
N1 H1 0.86 no
N2 C3 1.316(3) no
N5 C4 1.347(3) no
N5 C6 1.354(3) no
N7 C6 1.343(3) no
N7 C7A 1.350(3) no
N4 C4 1.356(3) no
N4 C47 1.463(3) no
N4 C41 1.467(3) no
N6 C6 1.347(3) no
N6 H6A 0.86 no
N6 H6B 0.86 no
C3 C3A 1.429(3) no
C3 H3 0.95 no
C3A C7A 1.397(3) no
C3A C4 1.429(3) no
C41 C46 1.523(3) no
C41 C42 1.535(3) no
C41 H41 1.00 no
C42 C43 1.531(3) no
C42 H42A 0.99 no
C42 H42B 0.99 no
C43 C44 1.528(4) no
C43 H43A 0.99 no
C43 H43B 0.99 no
C44 C45 1.533(4) no
C44 H44A 0.99 no
C44 H44B 0.99 no
C45 C46 1.525(3) no
C45 H45A 0.99 no
C45 H45B 0.99 no
C46 H46A 0.99 no
C46 H46B 0.99 no
C47 H47A 0.98 no
C47 H47B 0.98 no
C47 H47C 0.98 no

loop_
_geom_hbond_atom_site_label_D
_geom_hbond_atom_site_label_H
_geom_hbond_atom_site_label_A
_geom_hbond_site_symmetry_A
_geom_hbond_distance_DH
_geom_hbond_distance_HA
_geom_hbond_distance_DA
_geom_hbond_angle_DHA
_geom_hbond_publ_flag
N1 H1 N7 3_656 0.86 2.01 2.858(3) 170 no
N6 H6A N2 4_565 0.86 2.13 2.959(3) 161 no
N6 H6B N5 2_545 0.86 2.65 3.289(3) 133 no

loop_
_geom_torsion_atom_site_label_1
_geom_torsion_atom_site_label_2
_geom_torsion_atom_site_label_3
_geom_torsion_atom_site_label_4
_geom_torsion
_geom_torsion_publ_flag
C7A N1 N2 C3 -0.8(3) no
N1 N2 C3 C3A 1.5(3) no
N2 C3 C3A C7A -1.5(3) no
N2 C3 C3A C4 -178.9(3) no
C6 N5 C4 N4 -176.9(2) no
C6 N5 C4 C3A 3.1(3) no
C47 N4 C4 N5 -11.6(3) no
C41 N4 C4 N5 168.7(2) no
C47 N4 C4 C3A 168.4(2) no
C41 N4 C4 C3A -11.2(3) no
C7A C3A C4 N5 -2.3(3) no
C3 C3A C4 N5 174.9(3) no
C7A C3A C4 N4 177.7(2) no
C3 C3A C4 N4 -5.1(5) no
C7A N7 C6 N6 179.5(2) no
C7A N7 C6 N5 -0.7(3) no
C4 N5 C6 N7 -1.6(4) no
C4 N5 C6 N6 178.2(2) no
N2 N1 C7A N7 179.2(2) no
N2 N1 C7A C3A -0.2(3) no
C6 N7 C7A N1 -177.6(2) no
C6 N7 C7A C3A 1.6(3) no
C4 C3A C7A N1 179.2(2) no
C3 C3A C7A N1 1.0(2) no
C4 C3A C7A N7 -0.1(3) no
C3 C3A C7A N7 -178.4(2) no
C4 N4 C41 C46 94.9(3) no
C47 N4 C41 C46 -84.8(3) no
C4 N4 C41 C42 -140.0(2) no
C47 N4 C41 C42 40.4(3) no
N4 C41 C42 C43 175.7(2) no
C46 C41 C42 C43 -57.9(3) no
C41 C42 C43 C44 56.8(3) no
C42 C43 C44 C45 -55.3(3) no
C43 C44 C45 C46 54.5(3) no
N4 C41 C46 C45 -175.4(2) no
C42 C41 C46 C45 58.3(3) no
C44 C45 C46 C41 -56.4(3) no

loop_
_cod_related_entry_id
_cod_related_entry_database
_cod_related_entry_code
1 ChemSpider 30654513
